data_7111405
loop_
_publ_author_name
'Higham, Luke T.'
'Kreher, Ulf P.'
'Mulder, Roger J.'
'Strauss, Christopher R.'
'Scott, Janet L.'

_publ_section_title
;
 Solvent-mediated self-association of a Horning-crown macrocycle
;
_journal_issue 20
_journal_name_full 'Chemical Communications'
_journal_page_first 2264
_journal_page_last 2265
_journal_paper_doi 10.1039/b408814j
_journal_year 2004
_chemical_formula_moiety 'C44 H40 O6'
_chemical_formula_sum 'C44 H40 O6'
_chemical_formula_weight 664.76
_chemical_name_systematic
;
3,4:9,10:18,19:24,25-Tetrabenzo-5,8,20,23-tetraoxa-tricyclo
[25.3.1.112,16]dotriaconta-1(30),3,9,12,14,16(32),18,24,27(31),
28-decaene-31,32-diol
;
_space_group_IT_number 2
_symmetry_cell_setting triclinic
_symmetry_space_group_name_Hall '-P 1'
_symmetry_space_group_name_H-M 'P -1'
_atom_sites_solution_hydrogens geom
_atom_sites_solution_primary direct
_atom_sites_solution_secondary difmap
_audit_creation_method SHELXL-97
_cell_angle_alpha 97.7610(10)
_cell_angle_beta 95.2640(10)
_cell_angle_gamma 103.2500(10)
_cell_formula_units_Z 2
_cell_length_a 9.2575(2)
_cell_length_b 12.7846(3)
_cell_length_c 14.9507(5)
_cell_measurement_temperature 123(2)
_cell_volume 1692.72(8)
_computing_cell_refinement 'Nonius collect'
_computing_data_collection 'Nonius collect'
_computing_data_reduction 'Nonius collect'
_computing_molecular_graphics X-Seed
_computing_publication_material ciftab
_computing_structure_refinement 'SHELXL-97 (Sheldrick, 1997)'
_computing_structure_solution 'SHELXS-97 (Sheldrick, 1990)'
_diffrn_ambient_temperature 123(2)
_diffrn_measured_fraction_theta_full 0.984
_diffrn_measured_fraction_theta_max 0.984
_diffrn_measurement_device_type 'Enraf Nonius Kappa CCD'
_diffrn_measurement_method 'phi and omega scans'
_diffrn_radiation_monochromator graphite
_diffrn_radiation_source 'fine-focus sealed tube'
_diffrn_radiation_type MoK\a
_diffrn_radiation_wavelength 0.71073
_diffrn_reflns_av_R_equivalents 0.0000
_diffrn_reflns_av_sigmaI/netI 0.0736
_diffrn_reflns_limit_h_max 12
_diffrn_reflns_limit_h_min 0
_diffrn_reflns_limit_k_max 16
_diffrn_reflns_limit_k_min -16
_diffrn_reflns_limit_l_max 19
_diffrn_reflns_limit_l_min -19
_diffrn_reflns_number 7937
_diffrn_reflns_theta_full 27.87
_diffrn_reflns_theta_max 27.87
_diffrn_reflns_theta_min 2.51
_exptl_absorpt_coefficient_mu 0.086
_exptl_absorpt_correction_type none
_exptl_crystal_colour clear
_exptl_crystal_density_diffrn 1.304
_exptl_crystal_density_method 'not measured'
_exptl_crystal_description blocks
_exptl_crystal_F_000 704
_exptl_crystal_size_max 0.50
_exptl_crystal_size_mid 0.30
_exptl_crystal_size_min 0.20
_refine_diff_density_max 0.267
_refine_diff_density_min -0.246
_refine_diff_density_rms 0.050
_refine_ls_extinction_method none
_refine_ls_goodness_of_fit_ref 1.024
_refine_ls_hydrogen_treatment mixed
_refine_ls_matrix_type full
_refine_ls_number_parameters 456
_refine_ls_number_reflns 7937
_refine_ls_number_restraints 0
_refine_ls_restrained_S_all 1.024
_refine_ls_R_factor_all 0.1008
_refine_ls_R_factor_gt 0.0498
_refine_ls_shift/su_max 0.001
_refine_ls_shift/su_mean 0.000
_refine_ls_structure_factor_coef Fsqd
_refine_ls_weighting_details 'calc w=1/[\s^2^(Fo^2^)+(0.0424P)^2^+0.2874P] where P=(Fo^2^+2Fc^2^)/3'
_refine_ls_weighting_scheme calc
_refine_ls_wR_factor_gt 0.0942
_refine_ls_wR_factor_ref 0.1100
_reflns_number_gt 5091
_reflns_number_total 7937
_reflns_threshold_expression >2sigma(I)
_cod_data_source_file b408814jsup1.cif
_cod_data_source_block 1
_cod_depositor_comments
;
The following automatic conversions were performed:

'_symmetry_cell_setting' value 'Triclinic' changed to 'triclinic'
according to /home/saulius/struct/CIF-dictionaries/cif_core.dic
dictionary named 'cif_core.dic' version 2.4.2 from 2011-04-26.

Automatic conversion script
Id: cif_fix_values 1891 2012-01-12 08:04:46Z andrius 
;
_cod_original_sg_symbol_H-M P-1
_cod_database_code 7111405

loop_
_symmetry_equiv_pos_as_xyz
'x, y, z'
'-x, -y, -z'

loop_
_atom_site_label
_atom_site_type_symbol
_atom_site_fract_x
_atom_site_fract_y
_atom_site_fract_z
_atom_site_U_iso_or_equiv
_atom_site_adp_type
_atom_site_occupancy
_atom_site_symmetry_multiplicity
_atom_site_calc_flag
_atom_site_refinement_flags
O3 O 0.51866(11) 0.16315(8) 0.44804(7) 0.0193(2) Uani 1 1 d .
O5 O -0.21898(12) 0.22489(8) 0.18391(7) 0.0222(3) Uani 1 1 d .
O4 O 0.04796(13) 0.20709(8) 0.25707(8) 0.0233(3) Uani 1 1 d .
O1 O 0.47969(12) 0.34397(8) 0.28856(7) 0.0240(3) Uani 1 1 d .
O6 O -0.00958(11) 0.34379(9) 0.08596(7) 0.0210(3) Uani 1 1 d .
O2 O 0.72863(12) 0.34507(8) 0.41167(8) 0.0231(3) Uani 1 1 d .
C12 C 0.05925(17) 0.10118(12) 0.24846(10) 0.0179(3) Uani 1 1 d .
C13 C -0.01250(17) 0.02260(13) 0.17323(10) 0.0198(4) Uani 1 1 d .
C8 C 0.42097(17) 0.12753(11) 0.50815(10) 0.0167(3) Uani 1 1 d .
C17 C -0.24023(18) 0.31924(12) 0.14634(11) 0.0226(4) Uani 1 1 d .
H17A H -0.1980 0.3854 0.1922 0.027 Uiso 1 1 calc R
H17B H -0.3487 0.3132 0.1319 0.027 Uiso 1 1 calc R
C9 C 0.27156(17) 0.12910(12) 0.48493(10) 0.0179(3) Uani 1 1 d .
C30 C 0.46576(17) 0.09380(12) 0.58864(10) 0.0190(3) Uani 1 1 d .
H30 H 0.5671 0.0919 0.6031 0.023 Uiso 1 1 calc R
C1 C 0.46065(17) 0.44473(12) 0.27613(11) 0.0191(3) Uani 1 1 d .
C6 C 0.76582(18) 0.24237(12) 0.41686(11) 0.0213(4) Uani 1 1 d .
H6A H 0.8738 0.2545 0.4380 0.026 Uiso 1 1 calc R
H6B H 0.7434 0.1963 0.3561 0.026 Uiso 1 1 calc R
C19 C 0.08073(17) 0.35777(12) 0.01781(10) 0.0189(3) Uani 1 1 d .
C36 C 0.00545(18) -0.08303(13) 0.17158(11) 0.0232(4) Uani 1 1 d .
H36 H -0.0417 -0.1377 0.1213 0.028 Uiso 1 1 calc R
C33 C 0.17131(18) 0.09757(12) 0.54598(11) 0.0229(4) Uani 1 1 d .
H33 H 0.0694 0.0982 0.5316 0.027 Uiso 1 1 calc R
C15 C -0.27193(18) 0.03842(13) 0.11324(10) 0.0206(4) Uani 1 1 d .
C2 C 0.53127(17) 0.53938(13) 0.33746(10) 0.0201(4) Uani 1 1 d .
C11 C 0.14681(17) 0.07600(12) 0.32013(10) 0.0185(3) Uani 1 1 d .
C20 C 0.23140(18) 0.35809(12) 0.04061(11) 0.0214(4) Uani 1 1 d .
C21 C 0.29266(17) 0.34269(13) 0.13379(11) 0.0226(4) Uani 1 1 d .
H21A H 0.3671 0.2986 0.1266 0.027 Uiso 1 1 calc R
H21B H 0.2099 0.3009 0.1618 0.027 Uiso 1 1 calc R
C7 C 0.67444(16) 0.18734(13) 0.48245(11) 0.0197(3) Uani 1 1 d .
H7A H 0.7035 0.1192 0.4911 0.024 Uiso 1 1 calc R
H7B H 0.6933 0.2354 0.5422 0.024 Uiso 1 1 calc R
C16 C -0.32326(17) 0.12562(12) 0.15263(10) 0.0192(3) Uani 1 1 d .
C10 C 0.21896(17) 0.16624(12) 0.39899(11) 0.0210(4) Uani 1 1 d .
H10A H 0.3057 0.2147 0.3793 0.025 Uiso 1 1 calc R
H10B H 0.1461 0.2100 0.4132 0.025 Uiso 1 1 calc R
C32 C 0.21492(18) 0.06527(13) 0.62695(11) 0.0244(4) Uani 1 1 d .
H32 H 0.1442 0.0450 0.6676 0.029 Uiso 1 1 calc R
C22 C 0.36585(17) 0.44779(12) 0.19818(11) 0.0198(4) Uani 1 1 d .
C5 C 0.83661(17) 0.43219(12) 0.39482(10) 0.0184(3) Uani 1 1 d .
C40 C -0.47161(18) 0.11453(14) 0.16797(11) 0.0236(4) Uani 1 1 d .
H40 H -0.5036 0.1753 0.1956 0.028 Uiso 1 1 calc R
C29 C 0.97748(17) 0.42544(13) 0.37398(10) 0.0222(4) Uani 1 1 d .
H29 H 1.0053 0.3581 0.3703 0.027 Uiso 1 1 calc R
C31 C 0.36258(18) 0.06289(12) 0.64792(11) 0.0226(4) Uani 1 1 d .
H31 H 0.3935 0.0401 0.7029 0.027 Uiso 1 1 calc R
C25 C 0.50516(19) 0.63782(13) 0.31910(11) 0.0253(4) Uani 1 1 d .
H25 H 0.5533 0.7031 0.3594 0.030 Uiso 1 1 calc R
C27 C 1.03623(19) 0.61586(14) 0.36269(11) 0.0277(4) Uani 1 1 d .
H27 H 1.1048 0.6792 0.3519 0.033 Uiso 1 1 calc R
C34 C 0.16046(17) -0.03004(13) 0.31565(11) 0.0211(4) Uani 1 1 d .
H34 H 0.2187 -0.0488 0.3639 0.025 Uiso 1 1 calc R
C37 C -0.37513(19) -0.06213(14) 0.08976(11) 0.0272(4) Uani 1 1 d .
H37 H -0.3432 -0.1235 0.0634 0.033 Uiso 1 1 calc R
C4 C 0.79235(17) 0.53024(12) 0.39943(10) 0.0197(4) Uani 1 1 d .
C41 C 0.02850(19) 0.37173(12) -0.06894(11) 0.0235(4) Uani 1 1 d .
H41 H -0.0740 0.3703 -0.0840 0.028 Uiso 1 1 calc R
C3 C 0.63747(18) 0.53790(13) 0.42058(11) 0.0228(4) Uani 1 1 d .
H3A H 0.5937 0.4751 0.4500 0.027 Uiso 1 1 calc R
H3B H 0.6470 0.6050 0.4646 0.027 Uiso 1 1 calc R
C26 C 0.89451(18) 0.62106(13) 0.38260(11) 0.0247(4) Uani 1 1 d .
H26 H 0.8667 0.6883 0.3848 0.030 Uiso 1 1 calc R
C18 C -0.16641(17) 0.33025(13) 0.06177(11) 0.0211(4) Uani 1 1 d .
H18A H -0.2072 0.2643 0.0155 0.025 Uiso 1 1 calc R
H18B H -0.1851 0.3940 0.0360 0.025 Uiso 1 1 calc R
C14 C -0.10973(18) 0.04957(14) 0.09657(11) 0.0228(4) Uani 1 1 d .
H14A H -0.1072 0.0008 0.0397 0.027 Uiso 1 1 calc R
H14B H -0.0668 0.1252 0.0876 0.027 Uiso 1 1 calc R
C23 C 0.34192(18) 0.54776(13) 0.18332(11) 0.0237(4) Uani 1 1 d .
H23 H 0.2775 0.5513 0.1312 0.028 Uiso 1 1 calc R
C44 C 0.32508(19) 0.37456(13) -0.02625(12) 0.0289(4) Uani 1 1 d .
H44 H 0.4276 0.3756 -0.0122 0.035 Uiso 1 1 calc R
C35 C 0.09095(18) -0.10957(13) 0.24218(11) 0.0248(4) Uani 1 1 d .
H35 H 0.1019 -0.1819 0.2402 0.030 Uiso 1 1 calc R
C28 C 1.07731(18) 0.51830(14) 0.35852(11) 0.0259(4) Uani 1 1 d .
H28 H 1.1745 0.5147 0.3450 0.031 Uiso 1 1 calc R
C24 C 0.41061(19) 0.64253(13) 0.24338(12) 0.0277(4) Uani 1 1 d .
H24 H 0.3928 0.7103 0.2325 0.033 Uiso 1 1 calc R
C42 C 0.1263(2) 0.38770(13) -0.13335(11) 0.0282(4) Uani 1 1 d .
H42 H 0.0904 0.3975 -0.1925 0.034 Uiso 1 1 calc R
C43 C 0.2749(2) 0.38955(14) -0.11280(12) 0.0312(4) Uani 1 1 d .
H43 H 0.3418 0.4009 -0.1570 0.037 Uiso 1 1 calc R
C38 C -0.5232(2) -0.07429(15) 0.10408(12) 0.0311(4) Uani 1 1 d .
H38 H -0.5917 -0.1436 0.0874 0.037 Uiso 1 1 calc R
C39 C -0.57195(19) 0.01420(14) 0.14265(11) 0.0283(4) Uani 1 1 d .
H39 H -0.6740 0.0059 0.1516 0.034 Uiso 1 1 calc R
H1O H 0.5534 0.3560 0.3423 0.062(7) Uiso 1 1 d R
H4O H -0.037(2) 0.2113(17) 0.2180(15) 0.060(7) Uiso 1 1 d .

loop_
_atom_site_aniso_label
_atom_site_aniso_U_11
_atom_site_aniso_U_22
_atom_site_aniso_U_33
_atom_site_aniso_U_23
_atom_site_aniso_U_13
_atom_site_aniso_U_12
O3 0.0149(6) 0.0238(6) 0.0188(6) 0.0064(4) 0.0012(4) 0.0025(5)
O5 0.0200(6) 0.0210(6) 0.0260(6) 0.0072(5) 0.0005(5) 0.0046(5)
O4 0.0247(7) 0.0191(6) 0.0267(7) 0.0068(5) -0.0030(5) 0.0069(5)
O1 0.0255(6) 0.0190(6) 0.0274(7) 0.0064(5) -0.0018(5) 0.0058(5)
O6 0.0155(6) 0.0294(6) 0.0181(6) 0.0067(5) 0.0009(4) 0.0041(5)
O2 0.0175(6) 0.0194(6) 0.0346(7) 0.0110(5) 0.0067(5) 0.0042(5)
C12 0.0160(8) 0.0180(8) 0.0223(9) 0.0073(6) 0.0069(6) 0.0053(7)
C13 0.0183(8) 0.0243(8) 0.0189(8) 0.0062(6) 0.0050(6) 0.0070(7)
C8 0.0179(8) 0.0135(7) 0.0175(8) 0.0015(6) 0.0027(6) 0.0021(6)
C17 0.0222(9) 0.0198(8) 0.0283(9) 0.0088(7) 0.0040(7) 0.0068(7)
C9 0.0183(8) 0.0135(7) 0.0204(8) 0.0014(6) -0.0001(6) 0.0024(6)
C30 0.0176(8) 0.0172(8) 0.0216(9) 0.0017(6) -0.0002(6) 0.0050(7)
C1 0.0183(8) 0.0185(8) 0.0233(9) 0.0070(6) 0.0068(7) 0.0063(7)
C6 0.0192(8) 0.0195(8) 0.0265(9) 0.0060(7) 0.0029(7) 0.0059(7)
C19 0.0203(8) 0.0162(8) 0.0194(8) 0.0031(6) 0.0038(6) 0.0021(7)
C36 0.0242(9) 0.0236(9) 0.0222(9) 0.0013(7) 0.0039(7) 0.0081(7)
C33 0.0160(8) 0.0209(8) 0.0313(10) 0.0030(7) 0.0022(7) 0.0047(7)
C15 0.0222(9) 0.0262(9) 0.0141(8) 0.0057(6) -0.0006(6) 0.0072(7)
C2 0.0203(8) 0.0245(8) 0.0181(8) 0.0054(6) 0.0060(6) 0.0081(7)
C11 0.0155(8) 0.0208(8) 0.0207(8) 0.0064(6) 0.0055(6) 0.0042(7)
C20 0.0206(9) 0.0184(8) 0.0242(9) 0.0033(6) 0.0018(7) 0.0028(7)
C21 0.0167(8) 0.0227(8) 0.0283(9) 0.0073(7) -0.0002(7) 0.0042(7)
C7 0.0143(8) 0.0210(8) 0.0226(9) 0.0045(6) -0.0003(6) 0.0025(7)
C16 0.0185(8) 0.0208(8) 0.0167(8) 0.0055(6) -0.0013(6) 0.0015(7)
C10 0.0168(8) 0.0196(8) 0.0255(9) 0.0049(7) -0.0019(7) 0.0033(7)
C32 0.0245(9) 0.0256(9) 0.0246(9) 0.0068(7) 0.0093(7) 0.0046(7)
C22 0.0162(8) 0.0231(8) 0.0222(9) 0.0063(7) 0.0058(7) 0.0062(7)
C5 0.0180(8) 0.0195(8) 0.0151(8) 0.0043(6) 0.0004(6) -0.0007(7)
C40 0.0212(9) 0.0291(9) 0.0222(9) 0.0087(7) 0.0021(7) 0.0072(7)
C29 0.0190(9) 0.0251(9) 0.0213(9) 0.0041(7) 0.0009(7) 0.0036(7)
C31 0.0302(10) 0.0203(8) 0.0175(8) 0.0050(6) 0.0022(7) 0.0055(7)
C25 0.0287(10) 0.0203(8) 0.0270(9) -0.0006(7) 0.0040(7) 0.0085(7)
C27 0.0253(10) 0.0284(9) 0.0230(9) 0.0095(7) -0.0043(7) -0.0067(8)
C34 0.0175(8) 0.0262(9) 0.0218(9) 0.0081(7) 0.0019(7) 0.0075(7)
C37 0.0316(10) 0.0255(9) 0.0220(9) 0.0003(7) -0.0035(7) 0.0064(8)
C4 0.0211(9) 0.0233(8) 0.0131(8) 0.0023(6) -0.0001(6) 0.0037(7)
C41 0.0257(9) 0.0226(8) 0.0212(9) 0.0036(7) -0.0007(7) 0.0055(7)
C3 0.0260(9) 0.0241(8) 0.0197(9) 0.0026(7) 0.0040(7) 0.0093(7)
C26 0.0300(10) 0.0206(8) 0.0206(9) 0.0039(7) -0.0039(7) 0.0029(8)
C18 0.0161(8) 0.0238(8) 0.0227(9) 0.0042(7) -0.0015(6) 0.0049(7)
C14 0.0251(9) 0.0272(9) 0.0173(8) 0.0030(7) 0.0031(7) 0.0091(7)
C23 0.0207(9) 0.0267(9) 0.0260(9) 0.0082(7) 0.0025(7) 0.0083(7)
C44 0.0217(9) 0.0292(10) 0.0348(11) 0.0028(8) 0.0063(8) 0.0044(8)
C35 0.0266(9) 0.0207(8) 0.0296(10) 0.0057(7) 0.0045(7) 0.0096(7)
C28 0.0181(9) 0.0361(10) 0.0212(9) 0.0085(7) 0.0016(7) 0.0001(8)
C24 0.0331(10) 0.0231(9) 0.0326(10) 0.0079(7) 0.0064(8) 0.0154(8)
C42 0.0386(11) 0.0256(9) 0.0187(9) 0.0034(7) 0.0024(8) 0.0051(8)
C43 0.0350(11) 0.0328(10) 0.0262(10) 0.0054(8) 0.0133(8) 0.0049(8)
C38 0.0277(10) 0.0300(10) 0.0293(10) 0.0064(8) -0.0057(8) -0.0031(8)
C39 0.0187(9) 0.0364(10) 0.0288(10) 0.0122(8) 0.0005(7) 0.0015(8)

loop_
_atom_type_symbol
_atom_type_description
_atom_type_scat_dispersion_real
_atom_type_scat_dispersion_imag
_atom_type_scat_source
C C 0.0033 0.0016 'International Tables Vol C Tables 4.2.6.8 and 6.1.1.4'
H H 0.0000 0.0000 'International Tables Vol C Tables 4.2.6.8 and 6.1.1.4'
O O 0.0106 0.0060 'International Tables Vol C Tables 4.2.6.8 and 6.1.1.4'

loop_
_geom_angle_atom_site_label_1
_geom_angle_atom_site_label_2
_geom_angle_atom_site_label_3
_geom_angle
C8 O3 C7 115.44(11)
C16 O5 C17 117.99(12)
C19 O6 C18 117.37(12)
C5 O2 C6 119.44(12)
O4 C12 C11 115.64(13)
O4 C12 C13 122.50(14)
C11 C12 C13 121.86(14)
C36 C13 C12 117.85(15)
C36 C13 C14 120.40(14)
C12 C13 C14 121.74(14)
O3 C8 C30 123.11(14)
O3 C8 C9 116.14(13)
C30 C8 C9 120.74(14)
O5 C17 C18 111.48(13)
C33 C9 C8 117.48(14)
C33 C9 C10 120.13(14)
C8 C9 C10 122.36(13)
C31 C30 C8 120.17(15)
O1 C1 C2 122.23(14)
O1 C1 C22 116.23(13)
C2 C1 C22 121.54(14)
O2 C6 C7 107.98(13)
O6 C19 C41 122.96(14)
O6 C19 C20 116.28(13)
C41 C19 C20 120.76(14)
C35 C36 C13 121.08(15)
C32 C33 C9 122.33(15)
C16 C15 C37 117.36(15)
C16 C15 C14 122.45(14)
C37 C15 C14 120.19(15)
C25 C2 C1 118.09(15)
C25 C2 C3 119.71(14)
C1 C2 C3 122.18(14)
C34 C11 C12 118.14(14)
C34 C11 C10 123.80(14)
C12 C11 C10 118.05(14)
C44 C20 C19 117.27(15)
C44 C20 C21 120.22(15)
C19 C20 C21 122.51(14)
C20 C21 C22 114.55(13)
O3 C7 C6 109.68(13)
C15 C16 C40 122.04(14)
C15 C16 O5 118.24(14)
C40 C16 O5 119.53(14)
C9 C10 C11 115.40(13)
C31 C32 C33 119.22(15)
C23 C22 C1 118.26(14)
C23 C22 C21 122.42(15)
C1 C22 C21 119.31(14)
O2 C5 C29 124.07(15)
O2 C5 C4 114.48(14)
C29 C5 C4 121.44(14)
C39 C40 C16 119.30(16)
C5 C29 C28 119.20(16)
C32 C31 C30 120.05(15)
C24 C25 C2 121.34(15)
C28 C27 C26 119.73(15)
C11 C34 C35 121.37(15)
C38 C37 C15 121.27(17)
C26 C4 C5 117.74(15)
C26 C4 C3 120.48(15)
C5 C4 C3 121.78(14)
C42 C41 C19 119.80(16)
C2 C3 C4 113.74(13)
C27 C26 C4 121.48(16)
O6 C18 C17 107.77(13)
C13 C14 C15 113.88(13)
C24 C23 C22 121.10(16)
C43 C44 C20 122.60(17)
C36 C35 C34 119.70(15)
C27 C28 C29 120.41(16)
C25 C24 C23 119.66(16)
C43 C42 C41 120.82(16)
C42 C43 C44 118.74(16)
C37 C38 C39 120.27(15)
C40 C39 C38 119.75(16)

loop_
_geom_bond_atom_site_label_1
_geom_bond_atom_site_label_2
_geom_bond_distance
O3 C8 1.3797(17)
O3 C7 1.4341(17)
O5 C16 1.3987(18)
O5 C17 1.4424(18)
O4 C12 1.3716(18)
O1 C1 1.3739(18)
O6 C19 1.3807(18)
O6 C18 1.4283(18)
O2 C5 1.3838(17)
O2 C6 1.4417(19)
C12 C11 1.401(2)
C12 C13 1.403(2)
C13 C36 1.395(2)
C13 C14 1.517(2)
C8 C30 1.392(2)
C8 C9 1.400(2)
C17 C18 1.499(2)
C9 C33 1.393(2)
C9 C10 1.506(2)
C30 C31 1.390(2)
C1 C2 1.400(2)
C1 C22 1.404(2)
C6 C7 1.496(2)
C19 C41 1.391(2)
C19 C20 1.404(2)
C36 C35 1.386(2)
C33 C32 1.386(2)
C15 C16 1.390(2)
C15 C37 1.394(2)
C15 C14 1.522(2)
C2 C25 1.392(2)
C2 C3 1.517(2)
C11 C34 1.383(2)
C11 C10 1.517(2)
C20 C44 1.388(2)
C20 C21 1.511(2)
C21 C22 1.518(2)
C16 C40 1.391(2)
C32 C31 1.382(2)
C22 C23 1.389(2)
C5 C29 1.387(2)
C5 C4 1.400(2)
C40 C39 1.382(2)
C29 C28 1.388(2)
C25 C24 1.383(2)
C27 C28 1.380(3)
C27 C26 1.386(2)
C34 C35 1.387(2)
C37 C38 1.383(2)
C4 C26 1.387(2)
C4 C3 1.518(2)
C41 C42 1.384(2)
C23 C24 1.388(2)
C44 C43 1.387(2)
C42 C43 1.375(2)
C38 C39 1.386(3)

loop_
_geom_torsion_atom_site_label_1
_geom_torsion_atom_site_label_2
_geom_torsion_atom_site_label_3
_geom_torsion_atom_site_label_4
_geom_torsion
O4 C12 C13 C36 -179.51(14)
C11 C12 C13 C36 0.2(2)
O4 C12 C13 C14 -0.9(2)
C11 C12 C13 C14 178.79(14)
C7 O3 C8 C30 -13.8(2)
C7 O3 C8 C9 164.87(13)
C16 O5 C17 C18 -88.24(16)
O3 C8 C9 C33 -177.60(13)
C30 C8 C9 C33 1.1(2)
O3 C8 C9 C10 0.6(2)
C30 C8 C9 C10 179.29(13)
O3 C8 C30 C31 177.47(13)
C9 C8 C30 C31 -1.1(2)
C5 O2 C6 C7 148.74(13)
C18 O6 C19 C41 7.7(2)
C18 O6 C19 C20 -172.77(13)
C12 C13 C36 C35 0.2(2)
C14 C13 C36 C35 -178.41(14)
C8 C9 C33 C32 -0.2(2)
C10 C9 C33 C32 -178.42(14)
O1 C1 C2 C25 179.99(14)
C22 C1 C2 C25 -0.1(2)
O1 C1 C2 C3 1.8(2)
C22 C1 C2 C3 -178.23(14)
O4 C12 C11 C34 179.13(13)
C13 C12 C11 C34 -0.6(2)
O4 C12 C11 C10 0.2(2)
C13 C12 C11 C10 -179.49(14)
O6 C19 C20 C44 -178.55(13)
C41 C19 C20 C44 1.0(2)
O6 C19 C20 C21 0.8(2)
C41 C19 C20 C21 -179.70(14)
C44 C20 C21 C22 83.46(19)
C19 C20 C21 C22 -95.82(17)
C8 O3 C7 C6 -170.46(12)
O2 C6 C7 O3 63.83(15)
C37 C15 C16 C40 -0.4(2)
C14 C15 C16 C40 -179.71(14)
C37 C15 C16 O5 174.54(13)
C14 C15 C16 O5 -4.8(2)
C17 O5 C16 C15 121.66(15)
C17 O5 C16 C40 -63.28(18)
C33 C9 C10 C11 -83.39(18)
C8 C9 C10 C11 98.43(17)
C34 C11 C10 C9 -16.4(2)
C12 C11 C10 C9 162.44(14)
C9 C33 C32 C31 -0.7(2)
O1 C1 C22 C23 179.30(13)
C2 C1 C22 C23 -0.6(2)
O1 C1 C22 C21 -0.3(2)
C2 C1 C22 C21 179.76(14)
C20 C21 C22 C23 17.5(2)
C20 C21 C22 C1 -162.98(14)
C6 O2 C5 C29 6.2(2)
C6 O2 C5 C4 -174.48(13)
C15 C16 C40 C39 -0.6(2)
O5 C16 C40 C39 -175.48(14)
O2 C5 C29 C28 -179.85(14)
C4 C5 C29 C28 0.8(2)
C33 C32 C31 C30 0.7(2)
C8 C30 C31 C32 0.2(2)
C1 C2 C25 C24 1.0(2)
C3 C2 C25 C24 179.16(15)
C12 C11 C34 C35 0.6(2)
C10 C11 C34 C35 179.44(14)
C16 C15 C37 C38 0.8(2)
C14 C15 C37 C38 -179.89(15)
O2 C5 C4 C26 -179.52(13)
C29 C5 C4 C26 -0.2(2)
O2 C5 C4 C3 -0.4(2)
C29 C5 C4 C3 178.92(14)
O6 C19 C41 C42 178.59(14)
C20 C19 C41 C42 -0.9(2)
C25 C2 C3 C4 -100.33(18)
C1 C2 C3 C4 77.81(19)
C26 C4 C3 C2 77.03(18)
C5 C4 C3 C2 -102.02(17)
C28 C27 C26 C4 0.6(2)
C5 C4 C26 C27 -0.6(2)
C3 C4 C26 C27 -179.66(14)
C19 O6 C18 C17 -178.70(12)
O5 C17 C18 O6 -61.61(16)
C36 C13 C14 C15 91.70(18)
C12 C13 C14 C15 -86.91(18)
C16 C15 C14 C13 93.19(18)
C37 C15 C14 C13 -86.11(18)
C1 C22 C23 C24 0.5(2)
C21 C22 C23 C24 -179.92(15)
C19 C20 C44 C43 -0.4(2)
C21 C20 C44 C43 -179.75(15)
C13 C36 C35 C34 -0.2(2)
C11 C34 C35 C36 -0.2(2)
C26 C27 C28 C29 0.1(2)
C5 C29 C28 C27 -0.8(2)
C2 C25 C24 C23 -1.1(3)
C22 C23 C24 C25 0.3(2)
C19 C41 C42 C43 0.3(2)
C41 C42 C43 C44 0.3(3)
C20 C44 C43 C42 -0.2(3)
C15 C37 C38 C39 -0.2(3)
C16 C40 C39 C38 1.3(2)
C37 C38 C39 C40 -0.9(3)
